data_7244140
loop_
_publ_author_name
'Park, Jiwon'
'Koo, Jin Young'
'Choi, Hee Cheul'

_publ_section_title
;
 The solvent influenced coordination variation of flexible ligands to
 Y(iii) towards MOF structural diversity
;
_journal_issue 4
_journal_name_full CrystEngComm
_journal_page_first 846
_journal_page_last 853
_journal_paper_doi 10.1039/D1CE01429C
_journal_volume 24
_journal_year 2022
_chemical_formula_sum 'C15 H24 N2 O10 Y'
_chemical_formula_weight 481.27
_space_group_crystal_system triclinic
_space_group_IT_number 2
_space_group_name_Hall '-P 1'
_space_group_name_H-M_alt 'P -1'
_atom_sites_solution_hydrogens geom
_audit_creation_method SHELXL-2018/3
_audit_update_record
;
2021-12-10 deposited with the CCDC.	2021-12-20 downloaded from the CCDC.
;
_cell_angle_alpha 77.87(3)
_cell_angle_beta 80.29(3)
_cell_angle_gamma 79.96(3)
_cell_formula_units_Z 2
_cell_length_a 9.6210(19)
_cell_length_b 9.918(2)
_cell_length_c 11.149(2)
_cell_measurement_reflns_used 11551
_cell_measurement_temperature 100(2)
_cell_measurement_theta_max 33.749
_cell_measurement_theta_min 0.401
_cell_volume 1014.5(4)
_computing_cell_refinement 'HKL3000sm (Otwinowski & Minor, 1997)'
_computing_data_collection 'PAL BL2D-SMDC Program (Shin et. al, 2016)'
_computing_data_reduction 'HKL3000sm (Otwinowski & Minor, 1997)'
_computing_structure_refinement 'SHELXL-2018/3 (Sheldrick, 2018)'
_computing_structure_solution 'SHELXT 2014/5 (Sheldrick, 2014)'
_diffrn_ambient_temperature 100(2)
_diffrn_measured_fraction_theta_full 0.918
_diffrn_measured_fraction_theta_max 0.696
_diffrn_measurement_device_type 'Rayonix MX225HS CCD area detector'
_diffrn_measurement_method 'omega scan'
_diffrn_radiation_type synchrotron
_diffrn_radiation_wavelength 0.700
_diffrn_reflns_av_R_equivalents 0.0296
_diffrn_reflns_av_unetI/netI 0.0449
_diffrn_reflns_Laue_measured_fraction_full 0.918
_diffrn_reflns_Laue_measured_fraction_max 0.696
_diffrn_reflns_limit_h_max 13
_diffrn_reflns_limit_h_min -13
_diffrn_reflns_limit_k_max 15
_diffrn_reflns_limit_k_min -14
_diffrn_reflns_limit_l_max 15
_diffrn_reflns_limit_l_min -15
_diffrn_reflns_number 9089
_diffrn_reflns_point_group_measured_fraction_full 0.918
_diffrn_reflns_point_group_measured_fraction_max 0.696
_diffrn_reflns_theta_full 24.835
_diffrn_reflns_theta_max 32.990
_diffrn_reflns_theta_min 1.858
_diffrn_source 'PLSII 2D bending magnet'
_exptl_absorpt_coefficient_mu 2.844
_exptl_absorpt_correction_T_max 1.000
_exptl_absorpt_correction_T_min 0.848
_exptl_absorpt_correction_type empirical
_exptl_absorpt_process_details 'HKL3000sm Scalepack(Otwinowski et.al,2003)'
_exptl_crystal_colour colorless
_exptl_crystal_density_diffrn 1.575
_exptl_crystal_description plate
_exptl_crystal_F_000 494
_refine_diff_density_max 2.230
_refine_diff_density_min -1.993
_refine_diff_density_rms 0.178
_refine_ls_extinction_coef 0.110(10)
_refine_ls_extinction_expression Fc^*^=kFc[1+0.001xFc^2^\l^3^/sin(2\q)]^-1/4^
_refine_ls_extinction_method 'SHELXL-2018/3 (Sheldrick 2018)'
_refine_ls_goodness_of_fit_ref 1.168
_refine_ls_hydrogen_treatment constr
_refine_ls_matrix_type full
_refine_ls_number_parameters 268
_refine_ls_number_reflns 5568
_refine_ls_number_restraints 0
_refine_ls_restrained_S_all 1.168
_refine_ls_R_factor_all 0.0789
_refine_ls_R_factor_gt 0.0718
_refine_ls_shift/su_max 0.001
_refine_ls_shift/su_mean 0.000
_refine_ls_structure_factor_coef Fsqd
_refine_ls_weighting_details 'w=1/[\s^2^(Fo^2^)+(0.1453P)^2^+0.3276P] where P=(Fo^2^+2Fc^2^)/3'
_refine_ls_weighting_scheme calc
_refine_ls_wR_factor_gt 0.2031
_refine_ls_wR_factor_ref 0.2113
_reflns_Friedel_coverage 0.000
_reflns_number_gt 4874
_reflns_number_total 5568
_reflns_threshold_expression 'I > 2\s(I)'
_cod_data_source_file d1ce01429c2.cif
_cod_data_source_block 3
_cod_depositor_comments 'Adding full bibliography for 7244137--7244142.cif.'
_cod_database_code 7244140
_shelx_shelxl_version_number 2018/3
_shelx_space_group_comment
;
The symmetry employed for this shelxl refinement is uniquely defined
by the following loop, which should always be used as a source of
symmetry information in preference to the above space-group names.
They are only intended as comments.
;

loop_
_space_group_symop_operation_xyz
'x, y, z'
'-x, -y, -z'

loop_
_atom_site_label
_atom_site_type_symbol
_atom_site_fract_x
_atom_site_fract_y
_atom_site_fract_z
_atom_site_U_iso_or_equiv
_atom_site_adp_type
_atom_site_occupancy
_atom_site_site_symmetry_order
_atom_site_calc_flag
_atom_site_refinement_flags_posn
_atom_site_refinement_flags_adp
_atom_site_refinement_flags_occupancy
_atom_site_disorder_assembly
_atom_site_disorder_group
Y1 Y 0.24380(3) 0.50090(3) 0.50978(3) 0.03043(17) Uani 1 1 d . . . . .
O1A O 0.3851(3) 0.6373(3) 0.5503(3) 0.0381(6) Uani 1 1 d . . . . .
O2A O 0.6009(3) 0.6961(3) 0.5418(3) 0.0384(6) Uani 1 1 d . . . . .
O3A O -0.1230(3) 1.2818(3) 0.5765(3) 0.0400(7) Uani 1 1 d . . . . .
O4A O 0.0906(3) 1.3435(3) 0.5675(3) 0.0365(6) Uani 1 1 d . . . . .
C1A C 0.4667(4) 0.7211(4) 0.5584(3) 0.0317(7) Uani 1 1 d . . . . .
C2A C 0.4041(4) 0.8608(4) 0.5857(4) 0.0354(8) Uani 1 1 d . . . . .
H2A H 0.466247 0.918867 0.599695 0.043 Uiso 1 1 calc R U . . .
C3A C 0.2639(4) 0.9096(4) 0.5918(4) 0.0335(8) Uani 1 1 d . . . . .
H3A H 0.199455 0.846931 0.592267 0.040 Uiso 1 1 calc R U . . .
C4A C 0.2072(4) 1.0532(4) 0.5977(4) 0.0351(8) Uani 1 1 d . . . . .
H4A H 0.270490 1.114268 0.603930 0.042 Uiso 1 1 calc R U . . .
C5A C 0.0691(4) 1.1037(4) 0.5948(4) 0.0355(8) Uani 1 1 d . . . . .
H5A H 0.004487 1.038787 0.603509 0.043 Uiso 1 1 calc R U . . .
C6A C 0.0097(4) 1.2543(4) 0.5790(3) 0.0326(8) Uani 1 1 d . . . . .
O1B O 0.1914(3) 0.4711(3) 0.3113(3) 0.0378(6) Uani 1 1 d . . . . .
O2B O 0.3808(3) 0.5712(3) 0.3058(3) 0.0371(6) Uani 1 1 d . . . . .
C1B C 0.3031(4) 0.5182(5) 0.2528(4) 0.0375(8) Uani 1 1 d . . . . .
C2B C 0.3438(5) 0.5039(5) 0.1209(4) 0.0416(9) Uani 1 1 d . . . . .
H2B H 0.273982 0.487450 0.076772 0.050 Uiso 1 1 calc R U . . .
C3B C 0.4780(5) 0.5137(5) 0.0620(4) 0.0404(9) Uani 1 1 d . . . . .
H3B H 0.544981 0.539448 0.103518 0.049 Uiso 1 1 calc R U . . .
O1W O 0.3401(3) 0.3891(3) 0.6979(3) 0.0427(7) Uani 1 1 d . . . . .
O2W O 0.0798(3) 0.5853(4) 0.6737(3) 0.0467(8) Uani 1 1 d . . . . .
O1SA O 0.4034(5) 0.1213(5) 0.8121(4) 0.0634(10) Uani 1 1 d . . . . .
C1SA C 0.5285(7) 0.0840(6) 0.7677(5) 0.0542(12) Uani 1 1 d . . . . .
H1SA H 0.574347 0.149640 0.705888 0.065 Uiso 1 1 calc R U . . .
N1SA N 0.6027(5) -0.0411(5) 0.8006(4) 0.0529(10) Uani 1 1 d . . . . .
C2SA C 0.5377(8) -0.1452(7) 0.8942(7) 0.0727(18) Uani 1 1 d . . . . .
H2SA H 0.523326 -0.221125 0.855859 0.109 Uiso 1 1 calc R U . . .
H2SB H 0.445521 -0.102655 0.932066 0.109 Uiso 1 1 calc R U . . .
H2SC H 0.600191 -0.182239 0.958018 0.109 Uiso 1 1 calc R U . . .
C3SA C 0.7398(7) -0.0868(8) 0.7351(6) 0.0715(17) Uani 1 1 d . . . . .
H3SA H 0.730457 -0.159177 0.690262 0.107 Uiso 1 1 calc R U . . .
H3SB H 0.807658 -0.124761 0.794367 0.107 Uiso 1 1 calc R U . . .
H3SC H 0.774369 -0.007641 0.676050 0.107 Uiso 1 1 calc R U . . .
O1SB O 0.093(3) 0.666(6) 0.879(2) 0.137(13) Uani 0.62(6) 1 d . . P A 1
O1SC O 0.055(2) 0.751(3) 0.845(2) 0.069(8) Uani 0.38(6) 1 d . . P A 2
C1SB C 0.1272(9) 0.7759(13) 0.9142(7) 0.099(3) Uani 1 1 d . . . . .
H1SB H 0.184531 0.838335 0.859918 0.149 Uiso 0.62(6) 1 calc R U P A 1
H1SC H 0.224562 0.784142 0.885107 0.149 Uiso 0.38(6) 1 calc R U P A 2
N1SB N 0.0752(6) 0.7928(7) 1.0307(5) 0.0767(17) Uani 1 1 d . . . . .
C2SB C -0.0441(10) 0.7328(11) 1.1026(7) 0.100(3) Uani 1 1 d . . . . .
H2SD H -0.123778 0.806884 1.115889 0.150 Uiso 1 1 calc R U . . .
H2SE H -0.017824 0.681837 1.182803 0.150 Uiso 1 1 calc R U . . .
H2SF H -0.072494 0.668562 1.058509 0.150 Uiso 1 1 calc R U . . .
C3SB C 0.1424(9) 0.8777(9) 1.0902(7) 0.084(2) Uani 1 1 d . . . . .
H3SD H 0.210682 0.926927 1.028669 0.125 Uiso 1 1 calc R U . . .
H3SE H 0.192238 0.817457 1.156036 0.125 Uiso 1 1 calc R U . . .
H3SF H 0.069176 0.945633 1.125881 0.125 Uiso 1 1 calc R U . . .

loop_
_atom_site_aniso_label
_atom_site_aniso_U_11
_atom_site_aniso_U_22
_atom_site_aniso_U_33
_atom_site_aniso_U_23
_atom_site_aniso_U_13
_atom_site_aniso_U_12
Y1 0.0283(2) 0.0288(2) 0.0333(2) -0.01240(13) -0.00455(12) 0.00661(15)
O1A 0.0359(15) 0.0324(14) 0.0474(16) -0.0148(12) -0.0114(11) 0.0062(12)
O2A 0.0312(14) 0.0347(14) 0.0475(16) -0.0143(12) -0.0045(11) 0.0070(12)
O3A 0.0296(14) 0.0367(15) 0.0537(17) -0.0149(13) -0.0109(12) 0.0082(12)
O4A 0.0346(14) 0.0317(14) 0.0422(14) -0.0132(11) -0.0027(11) 0.0034(12)
C1A 0.0322(17) 0.0304(17) 0.0324(15) -0.0133(13) -0.0069(12) 0.0069(15)
C2A 0.0330(18) 0.0291(18) 0.0436(19) -0.0132(14) -0.0079(14) 0.0075(16)
C3A 0.0315(18) 0.0321(18) 0.0363(17) -0.0118(14) -0.0054(13) 0.0048(15)
C4A 0.0335(18) 0.0330(19) 0.0380(18) -0.0135(14) -0.0053(13) 0.0065(16)
C5A 0.0335(18) 0.0309(18) 0.0409(18) -0.0129(14) -0.0047(14) 0.0060(16)
C6A 0.0349(18) 0.0296(17) 0.0316(16) -0.0114(13) -0.0056(13) 0.0082(15)
O1B 0.0333(14) 0.0427(16) 0.0371(13) -0.0146(11) -0.0047(10) 0.0038(13)
O2B 0.0356(14) 0.0381(15) 0.0364(13) -0.0126(11) -0.0054(10) 0.0052(12)
C1B 0.0337(18) 0.039(2) 0.0363(18) -0.0119(15) -0.0045(14) 0.0097(17)
C2B 0.040(2) 0.047(2) 0.0353(18) -0.0131(16) -0.0037(15) 0.0037(19)
C3B 0.042(2) 0.041(2) 0.0368(19) -0.0129(16) -0.0020(15) 0.0026(18)
O1W 0.0405(16) 0.0441(17) 0.0418(15) -0.0098(12) -0.0081(12) 0.0033(14)
O2W 0.0356(15) 0.056(2) 0.0528(18) -0.0305(15) -0.0022(12) 0.0029(15)
O1SA 0.061(3) 0.056(2) 0.070(3) -0.0092(19) -0.016(2) 0.005(2)
C1SA 0.072(4) 0.048(3) 0.042(2) -0.0065(19) -0.013(2) -0.003(3)
N1SA 0.061(3) 0.050(2) 0.046(2) -0.0111(17) -0.0091(18) 0.003(2)
C2SA 0.077(4) 0.055(4) 0.076(4) -0.001(3) -0.006(3) 0.000(3)
C3SA 0.067(4) 0.081(4) 0.061(3) -0.022(3) -0.002(3) 0.009(3)
O1SB 0.138(13) 0.22(4) 0.084(9) -0.090(16) -0.014(10) -0.03(2)
O1SC 0.065(10) 0.091(16) 0.059(9) -0.047(10) -0.007(6) 0.006(8)
C1SB 0.086(5) 0.170(10) 0.055(4) -0.055(5) -0.004(3) -0.018(6)
N1SB 0.075(3) 0.102(4) 0.047(2) -0.027(3) -0.008(2) 0.019(3)
C2SB 0.101(6) 0.140(8) 0.053(4) -0.018(4) 0.000(4) -0.012(6)
C3SB 0.089(5) 0.095(6) 0.071(4) -0.039(4) -0.017(4) 0.007(4)

loop_
_atom_type_symbol
_atom_type_description
_atom_type_scat_dispersion_real
_atom_type_scat_dispersion_imag
_atom_type_scat_source
C C 0.0033 0.0016 'International Tables Vol C Tables 4.2.6.8 and 6.1.1.4'
H H 0.0000 0.0000 'International Tables Vol C Tables 4.2.6.8 and 6.1.1.4'
N N 0.0064 0.0033 'International Tables Vol C Tables 4.2.6.8 and 6.1.1.4'
O O 0.0110 0.0060 'International Tables Vol C Tables 4.2.6.8 and 6.1.1.4'
Y Y -2.2915 3.4598 'International Tables Vol C Tables 4.2.6.8 and 6.1.1.4'

loop_
_geom_angle_atom_site_label_1
_geom_angle_atom_site_label_2
_geom_angle_atom_site_label_3
_geom_angle
_geom_angle_site_symmetry_1
_geom_angle_site_symmetry_3
_geom_angle_publ_flag
O1A Y1 O4A 152.64(12) . 1_545 ?
O1A Y1 O2A 104.88(11) . 2_666 ?
O4A Y1 O2A 81.29(11) 1_545 2_666 ?
O1A Y1 O3A 81.70(11) . 2_576 ?
O4A Y1 O3A 109.67(11) 1_545 2_576 ?
O2A Y1 O3A 143.00(12) 2_666 2_576 ?
O1A Y1 O2W 84.24(12) . . ?
O4A Y1 O2W 76.10(11) 1_545 . ?
O2A Y1 O2W 143.36(12) 2_666 . ?
O3A Y1 O2W 72.75(12) 2_576 . ?
O1A Y1 O1W 71.52(12) . . ?
O4A Y1 O1W 84.83(12) 1_545 . ?
O2A Y1 O1W 75.17(11) 2_666 . ?
O3A Y1 O1W 139.21(11) 2_576 . ?
O2W Y1 O1W 74.41(12) . . ?
O1A Y1 O1B 129.69(11) . . ?
O4A Y1 O1B 77.66(11) 1_545 . ?
O2A Y1 O1B 73.53(11) 2_666 . ?
O3A Y1 O1B 74.63(11) 2_576 . ?
O2W Y1 O1B 127.52(11) . . ?
O1W Y1 O1B 146.01(11) . . ?
O1A Y1 O2B 77.57(11) . . ?
O4A Y1 O2B 128.96(11) 1_545 . ?
O2A Y1 O2B 71.92(11) 2_666 . ?
O3A Y1 O2B 74.23(11) 2_576 . ?
O2W Y1 O2B 144.15(12) . . ?
O1W Y1 O2B 126.42(11) . . ?
O1B Y1 O2B 53.63(10) . . ?
O1A Y1 C1B 104.10(13) . . ?
O4A Y1 C1B 102.96(13) 1_545 . ?
O2A Y1 C1B 68.71(12) 2_666 . ?
O3A Y1 C1B 74.35(12) 2_576 . ?
O2W Y1 C1B 144.42(12) . . ?
O1W Y1 C1B 141.16(11) . . ?
O1B Y1 C1B 26.91(11) . . ?
O2B Y1 C1B 26.84(12) . . ?
C1A O1A Y1 172.6(3) . . ?
C1A O2A Y1 131.0(3) . 2_666 ?
C6A O3A Y1 125.1(3) . 2_576 ?
C6A O4A Y1 169.5(3) . 1_565 ?
O2A C1A O1A 124.5(3) . . ?
O2A C1A C2A 116.1(4) . . ?
O1A C1A C2A 119.4(3) . . ?
C3A C2A C1A 123.5(4) . . ?
C3A C2A H2A 118.3 . . ?
C1A C2A H2A 118.3 . . ?
C2A C3A C4A 122.8(4) . . ?
C2A C3A H3A 118.6 . . ?
C4A C3A H3A 118.6 . . ?
C5A C4A C3A 122.6(4) . . ?
C5A C4A H4A 118.7 . . ?
C3A C4A H4A 118.7 . . ?
C4A C5A C6A 124.6(4) . . ?
C4A C5A H5A 117.7 . . ?
C6A C5A H5A 117.7 . . ?
O4A C6A O3A 124.6(4) . . ?
O4A C6A C5A 120.0(3) . . ?
O3A C6A C5A 115.3(4) . . ?
C1B O1B Y1 92.7(2) . . ?
C1B O2B Y1 91.8(2) . . ?
O2B C1B O1B 121.3(4) . . ?
O2B C1B C2B 120.7(4) . . ?
O1B C1B C2B 118.0(4) . . ?
O2B C1B Y1 61.3(2) . . ?
O1B C1B Y1 60.4(2) . . ?
C2B C1B Y1 171.0(3) . . ?
C3B C2B C1B 121.6(4) . . ?
C3B C2B H2B 119.2 . . ?
C1B C2B H2B 119.2 . . ?
C2B C3B C3B 121.9(5) . 2_665 ?
C2B C3B H3B 119.0 . . ?
C3B C3B H3B 119.0 2_665 . ?
O1SA C1SA N1SA 124.8(5) . . ?
O1SA C1SA H1SA 117.6 . . ?
N1SA C1SA H1SA 117.6 . . ?
C1SA N1SA C3SA 122.9(5) . . ?
C1SA N1SA C2SA 119.8(5) . . ?
C3SA N1SA C2SA 116.7(5) . . ?
N1SA C2SA H2SA 109.5 . . ?
N1SA C2SA H2SB 109.5 . . ?
H2SA C2SA H2SB 109.5 . . ?
N1SA C2SA H2SC 109.5 . . ?
H2SA C2SA H2SC 109.5 . . ?
H2SB C2SA H2SC 109.5 . . ?
N1SA C3SA H3SA 109.5 . . ?
N1SA C3SA H3SB 109.5 . . ?
H3SA C3SA H3SB 109.5 . . ?
N1SA C3SA H3SC 109.5 . . ?
H3SA C3SA H3SC 109.5 . . ?
H3SB C3SA H3SC 109.5 . . ?
O1SC C1SB N1SB 122.7(11) . . ?
O1SB C1SB N1SB 116.0(12) . . ?
O1SB C1SB H1SB 122.0 . . ?
N1SB C1SB H1SB 122.0 . . ?
O1SC C1SB H1SC 118.6 . . ?
N1SB C1SB H1SC 118.6 . . ?
C1SB N1SB C2SB 124.2(7) . . ?
C1SB N1SB C3SB 119.4(7) . . ?
C2SB N1SB C3SB 116.4(6) . . ?
N1SB C2SB H2SD 109.5 . . ?
N1SB C2SB H2SE 109.5 . . ?
H2SD C2SB H2SE 109.5 . . ?
N1SB C2SB H2SF 109.5 . . ?
H2SD C2SB H2SF 109.5 . . ?
H2SE C2SB H2SF 109.5 . . ?
N1SB C3SB H3SD 109.5 . . ?
N1SB C3SB H3SE 109.5 . . ?
H3SD C3SB H3SE 109.5 . . ?
N1SB C3SB H3SF 109.5 . . ?
H3SD C3SB H3SF 109.5 . . ?
H3SE C3SB H3SF 109.5 . . ?

loop_
_geom_bond_atom_site_label_1
_geom_bond_atom_site_label_2
_geom_bond_distance
_geom_bond_site_symmetry_2
_geom_bond_publ_flag
Y1 O1A 2.234(3) . ?
Y1 O4A 2.254(3) 1_545 ?
Y1 O2A 2.355(3) 2_666 ?
Y1 O3A 2.357(3) 2_576 ?
Y1 O2W 2.396(3) . ?
Y1 O1W 2.410(3) . ?
Y1 O1B 2.437(3) . ?
Y1 O2B 2.457(3) . ?
Y1 C1B 2.800(4) . ?
O1A C1A 1.263(5) . ?
O2A C1A 1.261(5) . ?
O3A C6A 1.262(5) . ?
O4A C6A 1.251(5) . ?
C1A C2A 1.482(5) . ?
C2A C3A 1.348(5) . ?
C2A H2A 0.9500 . ?
C3A C4A 1.444(5) . ?
C3A H3A 0.9500 . ?
C4A C5A 1.339(5) . ?
C4A H4A 0.9500 . ?
C5A C6A 1.488(5) . ?
C5A H5A 0.9500 . ?
O1B C1B 1.269(5) . ?
O2B C1B 1.265(5) . ?
C1B C2B 1.487(6) . ?
C2B C3B 1.356(6) . ?
C2B H2B 0.9500 . ?
C3B C3B 1.444(8) 2_665 ?
C3B H3B 0.9500 . ?
O1SA C1SA 1.246(7) . ?
C1SA N1SA 1.331(7) . ?
C1SA H1SA 0.9500 . ?
N1SA C3SA 1.444(8) . ?
N1SA C2SA 1.449(8) . ?
C2SA H2SA 0.9800 . ?
C2SA H2SB 0.9800 . ?
C2SA H2SC 0.9800 . ?
C3SA H3SA 0.9800 . ?
C3SA H3SB 0.9800 . ?
C3SA H3SC 0.9800 . ?
O1SB C1SB 1.33(4) . ?
O1SC C1SB 1.20(2) . ?
C1SB N1SB 1.345(8) . ?
C1SB H1SB 0.9500 . ?
C1SB H1SC 0.9500 . ?
N1SB C2SB 1.429(11) . ?
N1SB C3SB 1.461(9) . ?
C2SB H2SD 0.9800 . ?
C2SB H2SE 0.9800 . ?
C2SB H2SF 0.9800 . ?
C3SB H3SD 0.9800 . ?
C3SB H3SE 0.9800 . ?
C3SB H3SF 0.9800 . ?

loop_
_geom_torsion_atom_site_label_1
_geom_torsion_atom_site_label_2
_geom_torsion_atom_site_label_3
_geom_torsion_atom_site_label_4
_geom_torsion
_geom_torsion_site_symmetry_1
_geom_torsion_site_symmetry_2
_geom_torsion_site_symmetry_3
_geom_torsion_site_symmetry_4
_geom_torsion_publ_flag
Y1 O2A C1A O1A 0.5(6) 2_666 . . . ?
Y1 O2A C1A C2A -177.8(3) 2_666 . . . ?
O2A C1A C2A C3A 172.2(4) . . . . ?
O1A C1A C2A C3A -6.2(6) . . . . ?
C1A C2A C3A C4A -169.3(4) . . . . ?
C2A C3A C4A C5A 175.1(4) . . . . ?
C3A C4A C5A C6A -169.0(4) . . . . ?
Y1 O4A C6A O3A -95.3(14) 1_565 . . . ?
Y1 O4A C6A C5A 83.6(15) 1_565 . . . ?
Y1 O3A C6A O4A 20.1(5) 2_576 . . . ?
Y1 O3A C6A C5A -158.8(3) 2_576 . . . ?
C4A C5A C6A O4A -0.1(6) . . . . ?
C4A C5A C6A O3A 178.9(4) . . . . ?
Y1 O2B C1B O1B 7.5(4) . . . . ?
Y1 O2B C1B C2B -169.9(4) . . . . ?
Y1 O1B C1B O2B -7.5(4) . . . . ?
Y1 O1B C1B C2B 170.0(3) . . . . ?
O2B C1B C2B C3B 16.5(7) . . . . ?
O1B C1B C2B C3B -161.0(4) . . . . ?
C1B C2B C3B C3B 173.7(5) . . . 2_665 ?
O1SA C1SA N1SA C3SA 171.0(6) . . . . ?
O1SA C1SA N1SA C2SA 0.2(9) . . . . ?
O1SC C1SB N1SB C2SB 26(3) . . . . ?
O1SB C1SB N1SB C2SB -20(3) . . . . ?
O1SC C1SB N1SB C3SB -154(2) . . . . ?
O1SB C1SB N1SB C3SB 160(3) . . . . ?
